data_7059073
loop_
_publ_author_name
'Vaddamanu, Moulali'
'Velappan, Kavitha'
'Prabusankar, Ganesan'

_publ_section_title
;
 Highly active mesoionic chalcogenone zinc(ii) derivatives for C--S
 cross-coupling reactions
;
_journal_issue 1
_journal_name_full 'New Journal of Chemistry'
_journal_page_first 129
_journal_page_last 140
_journal_paper_doi 10.1039/C9NJ04440J
_journal_volume 44
_journal_year 2020
_chemical_formula_moiety 'C36 H38 Br4 N6 Se2 Zn2'
_chemical_formula_sum 'C36 H38 Br4 N6 Se2 Zn2'
_chemical_formula_weight 1163.02
_space_group_crystal_system monoclinic
_space_group_IT_number 14
_space_group_name_Hall '-P 2ybc'
_space_group_name_H-M_alt 'P 1 21/c 1'
_symmetry_Int_Tables_number 14
_atom_sites_solution_primary direct
_audit_creation_date 2019-10-20
_audit_creation_method
;
Olex2 1.2
(compiled 2016.08.25 svn.r3337 for OlexSys, GUI svn.r5221)
;
_audit_update_record
;
2019-10-25 deposited with the CCDC.	2019-11-19 downloaded from the CCDC.
;
_cell_angle_alpha 90
_cell_angle_beta 102.367(3)
_cell_angle_gamma 90
_cell_formula_units_Z 2
_cell_length_a 10.0434(3)
_cell_length_b 13.9747(4)
_cell_length_c 15.7202(5)
_cell_measurement_reflns_used 2451
_cell_measurement_temperature 293(2)
_cell_measurement_theta_max 28.9908
_cell_measurement_theta_min 2.9924
_cell_volume 2155.19(12)
_computing_cell_refinement
;
CrysAlisPro, Agilent Technologies,
Version 1.171.35.19 (release 27-10-2011 CrysAlis171 .NET)
(compiled Oct 27 2011,15:02:11)
;
_computing_data_collection
;
CrysAlisPro, Agilent Technologies,
Version 1.171.35.19 (release 27-10-2011 CrysAlis171 .NET)
(compiled Oct 27 2011,15:02:11)
;
_computing_data_reduction
;
CrysAlisPro, Agilent Technologies,
Version 1.171.35.19 (release 27-10-2011 CrysAlis171 .NET)
(compiled Oct 27 2011,15:02:11)
;
_computing_molecular_graphics 'Olex2 (Dolomanov et al., 2009)'
_computing_publication_material 'Olex2 (Dolomanov et al., 2009)'
_computing_structure_refinement 'olex2.refine (Bourhis et al., 2015)'
_computing_structure_solution 'SIR2004 (Burla et al., 2007)'
_diffrn_ambient_temperature 293.0
_diffrn_detector_area_resol_mean 16.1293
_diffrn_measured_fraction_theta_full 0.9984
_diffrn_measured_fraction_theta_max 0.8632
_diffrn_measurement_details
;
#__ type_ start__ end____ width___ exp.time_
  1 omega  -22.00    3.00   1.0000   16.0000
omega____ theta____ kappa____ phi______ frames
    -      -18.1894  -57.0000 -180.0000 25

#__ type_ start__ end____ width___ exp.time_
  2 omega  -69.00  -28.00   1.0000   16.0000
omega____ theta____ kappa____ phi______ frames
    -      -18.1894  121.0000  150.0000 41

#__ type_ start__ end____ width___ exp.time_
  3 omega  -47.00   40.00   1.0000   16.0000
omega____ theta____ kappa____ phi______ frames
    -       20.2206  -57.0000  -90.0000 87

#__ type_ start__ end____ width___ exp.time_
  4 omega   35.00   92.00   1.0000   16.0000
omega____ theta____ kappa____ phi______ frames
    -       20.2206  178.0000   90.0000 57

#__ type_ start__ end____ width___ exp.time_
  5 omega    5.00   66.00   1.0000   16.0000
omega____ theta____ kappa____ phi______ frames
    -       20.2206   77.0000   90.0000 61
;
_diffrn_measurement_device_type 'SuperNova, Dual, Cu at zero, Eos'
_diffrn_measurement_method '\w scans'
_diffrn_orient_matrix_UB_11 -0.0204555000
_diffrn_orient_matrix_UB_12 -0.0466317000
_diffrn_orient_matrix_UB_13 -0.0151793000
_diffrn_orient_matrix_UB_21 -0.0175035000
_diffrn_orient_matrix_UB_22 0.0175201000
_diffrn_orient_matrix_UB_23 -0.0433251000
_diffrn_orient_matrix_UB_31 0.0670992000
_diffrn_orient_matrix_UB_32 -0.0096369000
_diffrn_orient_matrix_UB_33 -0.0052711000
_diffrn_radiation_monochromator mirror
_diffrn_radiation_type 'Mo K\a'
_diffrn_radiation_wavelength 0.71073
_diffrn_reflns_av_R_equivalents 0.0409
_diffrn_reflns_av_unetI/netI 0.0668
_diffrn_reflns_limit_h_max 12
_diffrn_reflns_limit_h_min -13
_diffrn_reflns_limit_k_max 14
_diffrn_reflns_limit_k_min -18
_diffrn_reflns_limit_l_max 21
_diffrn_reflns_limit_l_min -18
_diffrn_reflns_number 10913
_diffrn_reflns_theta_full 25.0000
_diffrn_reflns_theta_max 29.05
_diffrn_reflns_theta_min 3.00
_diffrn_source 'SuperNova (Mo) X-ray Source'
_exptl_absorpt_coefficient_mu 6.542
_exptl_absorpt_correction_T_max 1.00000
_exptl_absorpt_correction_T_min 0.89835
_exptl_absorpt_correction_type multi-scan
_exptl_absorpt_process_details
;
CrysAlisPro, Agilent Technologies,
Version 1.171.35.19 (release 27-10-2011 CrysAlis171 .NET)
(compiled Oct 27 2011,15:02:11)
Empirical absorption correction using spherical harmonics,
 implemented in SCALE3 ABSPACK scaling algorithm.
;
_exptl_crystal_colour 'clear whiteish white'
_exptl_crystal_colour_lustre clear
_exptl_crystal_colour_modifier whiteish
_exptl_crystal_colour_primary white
_exptl_crystal_density_diffrn 1.7921
_exptl_crystal_density_method 'not measured'
_exptl_crystal_description cube
_exptl_crystal_F_000 1127.2659
_exptl_crystal_size_max 0.4
_exptl_crystal_size_mid 0.3
_exptl_crystal_size_min 0.2
_refine_diff_density_max 1.2257
_refine_diff_density_min -1.5456
_refine_diff_density_rms 0.2303
_refine_ls_d_res_high 0.7317
_refine_ls_d_res_low 6.7935
_refine_ls_goodness_of_fit_ref 1.0394
_refine_ls_hydrogen_treatment mixed
_refine_ls_matrix_type full
_refine_ls_number_constraints 30
_refine_ls_number_parameters 229
_refine_ls_number_reflns 4978
_refine_ls_number_restraints 0
_refine_ls_restrained_S_all 1.0394
_refine_ls_R_factor_all 0.1067
_refine_ls_R_factor_gt 0.0539
_refine_ls_shift/su_max 0.0008
_refine_ls_shift/su_mean 0.0000
_refine_ls_structure_factor_coef Fsqd
_refine_ls_weighting_details 'w=1/[\s^2^(Fo^2^)+(0.0483P)^2^+0.1774P] where P=(Fo^2^+2Fc^2^)/3'
_refine_ls_weighting_scheme calc
_refine_ls_wR_factor_gt 0.1071
_refine_ls_wR_factor_ref 0.1318
_reflns_Friedel_coverage 0.0
_reflns_limit_h_max 13
_reflns_limit_h_min -13
_reflns_limit_k_max 18
_reflns_limit_k_min 0
_reflns_limit_l_max 21
_reflns_limit_l_min 0
_reflns_number_gt 2963
_reflns_number_total 4978
_reflns_threshold_expression I>=2u(I)
_cod_data_source_file c9nj04440j2.cif
_cod_data_source_block 2
_cod_depositor_comments
;Adding full bibliography for 7059065--7059073.cif.

 Adding full bibliography for 7059065--7059073.cif.
;
_cod_original_cell_volume 2155.19(11)
_cod_database_code 7059073
_chemical_oxdiff_formula 'C26 H20 N4 Se Zn Br2'
_reflns_odcompleteness_completeness 99.78
_reflns_odcompleteness_iscentric 1
_reflns_odcompleteness_theta 26.32
_olex2_refinement_description
;
1. Fixed Uiso
 At 1.2 times of:
  All C(H) groups
 At 1.5 times of:
  All C(H,H,H) groups
2.a Aromatic/amide H refined with riding coordinates:
 C14(H14), C8(H8), C9(H9), C12(H12), C7(H7), C6(H6), C5(H5)
2.b Idealised Me refined as rotating group:
 C17(H17a,H17b,H17c), C18(H18a,H18b,H18c), C3(H3a,H3b,H3c), C16(H16a,H16b,H16c)
;
_olex2_submission_special_instructions 'No special instructions were received'

loop_
_space_group_symop_id
_space_group_symop_operation_xyz
1 x,y,z
2 -x,y+1/2,-z+1/2
3 -x,-y,-z
4 x,-y-1/2,z-1/2

loop_
_atom_site_label
_atom_site_type_symbol
_atom_site_fract_x
_atom_site_fract_y
_atom_site_fract_z
_atom_site_U_iso_or_equiv
_atom_site_adp_type
_atom_site_occupancy
_atom_site_refinement_flags_posn
Se1 Se 0.82564(6) 0.40215(4) -0.00583(4) 0.04961(19) Uani 1.000000 .
Br2 Br 0.52403(5) 0.44307(5) 0.10671(4) 0.0539(2) Uani 1.000000 .
Zn1 Zn 0.57935(6) 0.40516(5) -0.03787(5) 0.0506(2) Uani 1.000000 .
Br1 Br 0.47365(7) 0.26733(6) -0.10585(5) 0.0783(3) Uani 1.000000 .
C17 C 1.1828(6) 0.3121(5) 0.0220(5) 0.080(2) Uani 1.000000 .
H17a H 1.206(4) 0.2923(12) -0.0316(16) 0.120(3) Uiso 1.000000 GR
H17b H 1.1235(19) 0.3666(12) 0.011(3) 0.120(3) Uiso 1.000000 GR
H17c H 1.265(3) 0.329(2) 0.0633(13) 0.120(3) Uiso 1.000000 GR
C18 C 1.1653(9) 0.0722(6) 0.2597(5) 0.115(3) Uani 1.000000 .
H18a H 1.099(2) 0.033(3) 0.2782(19) 0.172(5) Uiso 1.000000 GR
H18b H 1.243(4) 0.034(3) 0.2550(10) 0.172(5) Uiso 1.000000 GR
H18c H 1.193(6) 0.1222(6) 0.3016(10) 0.172(5) Uiso 1.000000 GR
N3 N 0.9299(4) 0.2336(3) -0.0726(3) 0.0421(11) Uani 1.000000 .
C3 C 0.8640(6) 0.1999(4) -0.2973(3) 0.0616(17) Uani 1.000000 .
H3a H 0.9495(15) 0.170(2) -0.2995(6) 0.092(3) Uiso 1.000000 GR
H3b H 0.792(2) 0.154(2) -0.3133(10) 0.092(3) Uiso 1.000000 GR
H3c H 0.848(4) 0.2528(6) -0.3371(5) 0.092(3) Uiso 1.000000 GR
N2 N 0.9409(4) 0.1838(3) -0.1439(3) 0.0483(12) Uani 1.000000 .
N1 N 0.8679(5) 0.2345(3) -0.2082(3) 0.0477(12) Uani 1.000000 .
C15 C 0.9252(5) 0.1166(4) 0.0406(3) 0.0415(13) Uani 1.000000 .
C1 C 0.8530(5) 0.3137(4) -0.0909(3) 0.0408(13) Uani 1.000000 .
C10 C 0.9912(5) 0.1925(4) 0.0119(3) 0.0390(12) Uani 1.000000 .
C14 C 0.9833(6) 0.0792(4) 0.1208(4) 0.0563(16) Uani 1.000000 .
H14 H 0.9413(6) 0.0277(4) 0.1419(4) 0.0675(19) Uiso 1.000000 R
C4 C 0.7238(6) 0.3818(5) -0.2405(4) 0.0517(15) Uani 1.000000 .
C8 C 0.5366(8) 0.4143(8) -0.3587(5) 0.094(3) Uani 1.000000 .
H8 H 0.4644(8) 0.3926(8) -0.4016(5) 0.112(3) Uiso 1.000000 R
C11 C 1.1124(5) 0.2319(4) 0.0576(4) 0.0503(15) Uani 1.000000 .
C2 C 0.8106(5) 0.3135(4) -0.1812(3) 0.0448(13) Uani 1.000000 .
C13 C 1.1035(7) 0.1162(5) 0.1717(4) 0.0646(18) Uani 1.000000 .
C16 C 0.7924(6) 0.0765(4) -0.0098(4) 0.0604(17) Uani 1.000000 .
H16a H 0.7318(16) 0.1281(4) -0.032(2) 0.091(3) Uiso 1.000000 GR
H16b H 0.8091(8) 0.039(2) -0.0574(16) 0.091(3) Uiso 1.000000 GR
H16c H 0.752(2) 0.037(2) 0.0278(8) 0.091(3) Uiso 1.000000 GR
C9 C 0.6146(6) 0.3501(6) -0.3037(4) 0.0703(19) Uani 1.000000 .
H9 H 0.5943(6) 0.2852(6) -0.3088(4) 0.084(2) Uiso 1.000000 R
C12 C 1.1656(6) 0.1898(5) 0.1379(4) 0.0639(18) Uani 1.000000 .
H12 H 1.2477(6) 0.2130(5) 0.1704(4) 0.077(2) Uiso 1.000000 R
C7 C 0.5639(9) 0.5094(7) -0.3511(6) 0.091(3) Uani 1.000000 .
H7 H 0.5094(9) 0.5527(7) -0.3879(6) 0.109(3) Uiso 1.000000 R
C6 C 0.6702(9) 0.5408(6) -0.2901(5) 0.084(2) Uani 1.000000 .
H6 H 0.6899(9) 0.6058(6) -0.2863(5) 0.101(3) Uiso 1.000000 R
C5 C 0.7502(7) 0.4788(5) -0.2332(4) 0.0661(18) Uani 1.000000 .
H5 H 0.8214(7) 0.5019(5) -0.1902(4) 0.079(2) Uiso 1.000000 R

loop_
_atom_site_aniso_label
_atom_site_aniso_U_11
_atom_site_aniso_U_22
_atom_site_aniso_U_33
_atom_site_aniso_U_12
_atom_site_aniso_U_13
_atom_site_aniso_U_23
Se1 0.0439(3) 0.0511(4) 0.0527(4) 0.0087(3) 0.0077(3) -0.0056(3)
Br2 0.0465(3) 0.0570(4) 0.0566(4) 0.0086(3) 0.0075(3) -0.0064(3)
Zn1 0.0420(4) 0.0439(4) 0.0664(5) 0.0024(3) 0.0126(3) -0.0121(3)
Br1 0.0757(5) 0.0552(5) 0.1042(6) -0.0141(4) 0.0194(4) -0.0320(4)
C17 0.051(4) 0.081(6) 0.107(5) -0.020(4) 0.017(4) 0.005(4)
C18 0.131(7) 0.110(8) 0.075(5) 0.002(6) -0.039(5) 0.033(5)
N3 0.046(2) 0.043(3) 0.039(2) 0.003(2) 0.013(2) -0.001(2)
C3 0.094(5) 0.049(4) 0.049(3) -0.006(4) 0.030(4) -0.003(3)
N2 0.053(3) 0.042(3) 0.050(3) 0.001(2) 0.012(2) 0.000(2)
N1 0.060(3) 0.043(3) 0.042(3) -0.002(2) 0.015(2) -0.001(2)
C15 0.043(3) 0.035(3) 0.044(3) 0.007(3) 0.004(2) 0.000(3)
C1 0.038(3) 0.039(3) 0.046(3) 0.007(3) 0.009(2) 0.003(3)
C10 0.038(3) 0.038(3) 0.042(3) 0.010(3) 0.009(2) 0.001(2)
C14 0.066(4) 0.044(4) 0.060(4) 0.007(3) 0.014(3) 0.006(3)
C4 0.054(3) 0.058(4) 0.046(3) 0.010(3) 0.015(3) 0.007(3)
C8 0.075(5) 0.130(9) 0.067(5) 0.008(5) -0.005(4) 0.027(5)
C11 0.038(3) 0.042(4) 0.070(4) 0.008(3) 0.011(3) -0.004(3)
C2 0.051(3) 0.036(3) 0.052(3) 0.003(3) 0.020(3) 0.004(3)
C13 0.067(4) 0.057(5) 0.060(4) 0.014(4) -0.007(3) 0.006(3)
C16 0.054(4) 0.058(5) 0.069(4) -0.009(3) 0.012(3) 0.004(3)
C9 0.074(4) 0.069(5) 0.063(4) -0.003(4) 0.004(4) 0.012(4)
C12 0.041(3) 0.065(5) 0.074(4) 0.007(3) -0.015(3) -0.007(4)
C7 0.094(6) 0.085(7) 0.094(6) 0.031(5) 0.018(5) 0.023(5)
C6 0.109(6) 0.051(5) 0.090(5) 0.030(5) 0.015(5) 0.021(4)
C5 0.080(5) 0.056(5) 0.063(4) 0.016(4) 0.015(4) 0.005(4)

loop_
_atom_type_symbol
_atom_type_scat_dispersion_real
_atom_type_scat_dispersion_imag
_atom_type_scat_Cromer_Mann_a1
_atom_type_scat_Cromer_Mann_a2
_atom_type_scat_Cromer_Mann_a3
_atom_type_scat_Cromer_Mann_a4
_atom_type_scat_Cromer_Mann_b1
_atom_type_scat_Cromer_Mann_b2
_atom_type_scat_Cromer_Mann_b3
_atom_type_scat_Cromer_Mann_b4
_atom_type_scat_Cromer_Mann_c
_atom_type_scat_source
_atom_type_scat_dispersion_source
C 0.00347 0.00161 2.31000 1.02000 1.58860 0.86500 20.84390 10.20750 0.56870 51.65120 0.215599998832 'International Tables Volume C Table 6.1.1.4 (pp. 500-502)' 'Henke, Gullikson and Davis, At. Data and Nucl. Data Tables, 1993, 54, 2'
H 0.00000 0.00000 0.49300 0.32291 0.14019 0.04081 10.51090 26.12570 3.14236 57.79970 0.0030380000826 'International Tables Volume C Table 6.1.1.4 (pp. 500-502)' 'Henke, Gullikson and Davis, At. Data and Nucl. Data Tables, 1993, 54, 2'
Zn 0.31207 1.46666 14.07430 7.03180 5.16520 2.41000 3.26550 0.23330 10.31630 58.70970 1.30410003662 'International Tables Volume C Table 6.1.1.4 (pp. 500-502)' 'Henke, Gullikson and Davis, At. Data and Nucl. Data Tables, 1993, 54, 2'
N 0.00653 0.00323 12.21260 3.13220 2.01250 1.16630 0.00570 9.89330 28.99750 0.58260 -11.5290002823 'International Tables Volume C Table 6.1.1.4 (pp. 500-502)' 'Henke, Gullikson and Davis, At. Data and Nucl. Data Tables, 1993, 54, 2'
Br -0.28346 2.55990 17.17890 5.23580 5.63770 3.98510 2.17230 16.57960 0.26090 41.43280 2.95569992065 'International Tables Volume C Table 6.1.1.4 (pp. 500-502)' 'Henke, Gullikson and Davis, At. Data and Nucl. Data Tables, 1993, 54, 2'
Se -0.08110 2.30834 17.00060 5.81960 3.97310 4.35430 2.40980 0.27260 15.23720 43.81630 2.84089994431 'International Tables Volume C Table 6.1.1.4 (pp. 500-502)' 'Henke, Gullikson and Davis, At. Data and Nucl. Data Tables, 1993, 54, 2'

loop_
_geom_angle_atom_site_label_1
_geom_angle_atom_site_label_2
_geom_angle_atom_site_label_3
_geom_angle
_geom_angle_site_symmetry_1
_geom_angle_site_symmetry_3
C1 Se1 Zn1 99.33(15) . .
Br2 Zn1 Se1 114.59(3) 3_665 .
Br2 Zn1 Se1 103.31(3) . .
Br1 Zn1 Se1 115.10(3) . .
Br1 Zn1 Br2 113.19(4) . 3_665
Br1 Zn1 Br2 114.84(4) . .
C1 N3 N2 113.3(4) . .
C10 N3 N2 117.6(4) . .
C10 N3 C1 129.0(4) . .
N1 N2 N3 103.2(4) . .
N2 N1 C3 116.6(5) . .
C2 N1 C3 129.7(5) . .
C2 N1 N2 113.7(4) . .
C14 C15 C10 117.1(5) . .
C16 C15 C10 123.2(5) . .
C16 C15 C14 119.7(5) . .
N3 C1 Se1 123.6(4) . .
C2 C1 Se1 131.8(4) . .
C2 C1 N3 104.5(4) . .
C15 C10 N3 117.6(5) . .
C11 C10 N3 117.9(5) . .
C11 C10 C15 124.5(5) . .
C13 C14 C15 121.9(6) . .
C9 C4 C2 120.9(6) . .
C5 C4 C2 120.3(6) . .
C5 C4 C9 118.8(6) . .
C7 C8 C9 120.6(8) . .
C10 C11 C17 122.4(5) . .
C12 C11 C17 122.4(6) . .
C12 C11 C10 115.2(6) . .
C1 C2 N1 105.3(5) . .
C4 C2 N1 124.1(5) . .
C4 C2 C1 130.6(5) . .
C14 C13 C18 120.4(7) . .
C12 C13 C18 121.7(6) . .
C12 C13 C14 117.8(6) . .
C8 C9 C4 120.0(7) . .
C13 C12 C11 123.4(6) . .
C6 C7 C8 119.7(8) . .
C5 C6 C7 121.5(8) . .
C6 C5 C4 119.3(7) . .

loop_
_geom_bond_atom_site_label_1
_geom_bond_atom_site_label_2
_geom_bond_distance
_geom_bond_site_symmetry_2
Se1 Zn1 2.4167(8) .
Se1 C1 1.884(5) .
Br2 Zn1 2.5033(9) 3_665
Br2 Zn1 2.5091(9) .
Zn1 Br1 2.3438(9) .
C17 C11 1.497(8) .
C18 C13 1.521(9) .
N3 N2 1.344(5) .
N3 C1 1.356(6) .
N3 C10 1.457(6) .
C3 N1 1.475(6) .
N2 N1 1.320(6) .
N1 C2 1.354(7) .
C15 C10 1.377(7) .
C15 C14 1.374(7) .
C15 C16 1.507(7) .
C1 C2 1.391(7) .
C10 C11 1.388(7) .
C14 C13 1.397(8) .
C4 C2 1.481(7) .
C4 C9 1.385(8) .
C4 C5 1.380(8) .
C8 C9 1.370(9) .
C8 C7 1.356(10) .
C11 C12 1.392(8) .
C13 C12 1.367(9) .
C7 C6 1.347(10) .
C6 C5 1.374(8) .
